data_4036711
loop_
_publ_author_name
'Liu, Le'
'Zhang, Tonghuan'
'Yang, Yun-Fang'
'Zhang-Negrerie, Daisy'
'Zhang, Xinhao'
'Du, Yunfei'
'Wu, Yun-Dong'
'Zhao, Kang'

_publ_section_title
;
 Metal-Free Synthesis of 3-Arylquinolin-2-ones from Acrylic Amides via a
 Highly Regioselective 1,2-Aryl Migration: An Experimental and
 Computational Study.
;
_journal_issue 10
_journal_name_full 'The Journal of organic chemistry'
_journal_page_first 4058
_journal_page_last 4065
_journal_paper_doi 10.1021/acs.joc.6b00345
_journal_volume 81
_journal_year 2016
_chemical_formula_sum 'C22 H16 Cl N O'
_chemical_formula_weight 345.81
_space_group_IT_number 2
_space_group_name_Hall '-P 1'
_space_group_name_H-M_alt 'P -1'
_symmetry_cell_setting triclinic
_symmetry_space_group_name_H-M 'P -1'
_atom_sites_solution_hydrogens geom
_atom_sites_solution_primary direct
_atom_sites_solution_secondary difmap
_audit_creation_method SHELXL-97
_cell_angle_alpha 67.85(5)
_cell_angle_beta 65.73(4)
_cell_angle_gamma 70.29(5)
_cell_formula_units_Z 2
_cell_length_a 9.594(7)
_cell_length_b 9.699(7)
_cell_length_c 11.132(6)
_cell_measurement_reflns_used 2884
_cell_measurement_temperature 113(2)
_cell_measurement_theta_max 27.9
_cell_measurement_theta_min 2.1
_cell_volume 854.0(11)
_computing_cell_refinement CrystalClear
_computing_data_collection CrystalClear
_computing_data_reduction CrystalClear
_computing_molecular_graphics 'Bruker SHELXTL'
_computing_publication_material 'CrystalStructure 3.8'
_computing_structure_refinement 'SHELXL-97 (Sheldrick, 1997)'
_computing_structure_solution 'SHELXS-97 (Sheldrick, 1990)'
_diffrn_ambient_temperature 113(2)
_diffrn_detector_area_resol_mean 14.22
_diffrn_measured_fraction_theta_full 0.997
_diffrn_measured_fraction_theta_max 0.997
_diffrn_measurement_device_type 'Rigaku Saturn724 CCD'
_diffrn_measurement_method '\w and \f scans'
_diffrn_radiation_monochromator multilayer
_diffrn_radiation_source 'rotating anode'
_diffrn_radiation_type MoK\a
_diffrn_radiation_wavelength 0.71073
_diffrn_reflns_av_R_equivalents 0.0777
_diffrn_reflns_av_sigmaI/netI 0.0561
_diffrn_reflns_limit_h_max 11
_diffrn_reflns_limit_h_min -11
_diffrn_reflns_limit_k_max 11
_diffrn_reflns_limit_k_min -11
_diffrn_reflns_limit_l_max 13
_diffrn_reflns_limit_l_min -12
_diffrn_reflns_number 8534
_diffrn_reflns_theta_full 25.02
_diffrn_reflns_theta_max 25.02
_diffrn_reflns_theta_min 2.09
_diffrn_standards_decay_% 0
_diffrn_standards_interval_count 0
_diffrn_standards_interval_time 0
_diffrn_standards_number 0
_exptl_absorpt_coefficient_mu 0.233
_exptl_absorpt_correction_T_max 0.9726
_exptl_absorpt_correction_T_min 0.9550
_exptl_absorpt_correction_type multi-scan
_exptl_absorpt_process_details CrystalClear
_exptl_crystal_colour Colorless
_exptl_crystal_density_diffrn 1.345
_exptl_crystal_density_method 'not measured'
_exptl_crystal_description Prism
_exptl_crystal_F_000 360
_exptl_crystal_size_max 0.20
_exptl_crystal_size_mid 0.18
_exptl_crystal_size_min 0.12
_refine_diff_density_max 0.366
_refine_diff_density_min -0.521
_refine_diff_density_rms 0.071
_refine_ls_extinction_method none
_refine_ls_goodness_of_fit_ref 1.049
_refine_ls_hydrogen_treatment conatr
_refine_ls_matrix_type full
_refine_ls_number_parameters 227
_refine_ls_number_reflns 3007
_refine_ls_number_restraints 0
_refine_ls_restrained_S_all 1.049
_refine_ls_R_factor_all 0.0580
_refine_ls_R_factor_gt 0.0558
_refine_ls_shift/su_max 0.000
_refine_ls_shift/su_mean 0.000
_refine_ls_structure_factor_coef Fsqd
_refine_ls_weighting_details 'calc w=1/[\s^2^(Fo^2^)+(0.0940P)^2^+0.3318P] where P=(Fo^2^+2Fc^2^)/3'
_refine_ls_weighting_scheme calc
_refine_ls_wR_factor_gt 0.1473
_refine_ls_wR_factor_ref 0.1497
_reflns_number_gt 2849
_reflns_number_total 3007
_reflns_threshold_expression >2sigma(I)
_cod_data_source_file jo6b00345_si_002.cif
_cod_data_source_block shelx
_cod_depositor_comments
;
The following automatic conversions were performed:

data item '_symmetry_cell_setting' value 'Triclinic' was changed to
'triclinic' in accordance with the
/home/saulius/struct/COD-crude-data/automatic-downloads/DataCite-retrospective/ACS/depositions/lib/dictionaries/cif_core.dic
dictionary named 'cif_core.dic' version 2.4.2 last updated on
2011-04-26.

Automatic conversion script
Id: cif_fix_values 6909 2019-04-08 15:41:33Z antanas 
;
_cod_original_cell_volume 854.0(10)
_cod_original_sg_symbol_H-M P-1
_cod_database_code 4036711

loop_
_symmetry_equiv_pos_as_xyz
'x, y, z'
'-x, -y, -z'

loop_
_atom_site_label
_atom_site_type_symbol
_atom_site_fract_x
_atom_site_fract_y
_atom_site_fract_z
_atom_site_U_iso_or_equiv
_atom_site_adp_type
_atom_site_occupancy
_atom_site_symmetry_multiplicity
_atom_site_calc_flag
_atom_site_refinement_flags
Cl1 Cl -0.47819(5) 0.38596(5) 0.15683(4) 0.0287(2) Uani 1 1 d .
O1 O -0.33070(15) 0.24313(15) 0.71439(13) 0.0263(3) Uani 1 1 d .
N1 N -0.10368(18) 0.21668(18) 0.75043(15) 0.0223(4) Uani 1 1 d .
C1 C -0.1727(2) 0.1797(2) 0.36385(19) 0.0228(4) Uani 1 1 d .
H1 H -0.0986 0.0860 0.3767 0.027 Uiso 1 1 calc R
C2 C -0.2593(2) 0.2094(2) 0.27941(19) 0.0237(4) Uani 1 1 d .
H2 H -0.2458 0.1364 0.2357 0.028 Uiso 1 1 calc R
C3 C -0.3658(2) 0.3479(2) 0.26011(18) 0.0222(4) Uani 1 1 d .
C4 C -0.3866(2) 0.4565(2) 0.32271(18) 0.0231(4) Uani 1 1 d .
H4 H -0.4581 0.5517 0.3069 0.028 Uiso 1 1 calc R
C5 C -0.3013(2) 0.4238(2) 0.40842(18) 0.0218(4) Uani 1 1 d .
H5 H -0.3166 0.4964 0.4533 0.026 Uiso 1 1 calc R
C6 C -0.1929(2) 0.2852(2) 0.43006(17) 0.0194(4) Uani 1 1 d .
C7 C -0.0997(2) 0.25496(19) 0.51982(18) 0.0201(4) Uani 1 1 d .
C8 C 0.0588(2) 0.23923(19) 0.47067(18) 0.0199(4) Uani 1 1 d .
C9 C 0.1439(2) 0.21182(19) 0.56237(18) 0.0200(4) Uani 1 1 d .
C10 C 0.3073(2) 0.1960(2) 0.51652(19) 0.0236(4) Uani 1 1 d .
H10 H 0.3648 0.2033 0.4224 0.028 Uiso 1 1 calc R
C11 C 0.3862(2) 0.1702(2) 0.6057(2) 0.0265(4) Uani 1 1 d .
H11 H 0.4967 0.1587 0.5734 0.032 Uiso 1 1 calc R
C12 C 0.3010(2) 0.1612(2) 0.7436(2) 0.0284(4) Uani 1 1 d .
H12 H 0.3545 0.1432 0.8052 0.034 Uiso 1 1 calc R
C13 C 0.1400(2) 0.1782(2) 0.79219(19) 0.0248(4) Uani 1 1 d .
H13 H 0.0841 0.1734 0.8861 0.030 Uiso 1 1 calc R
C14 C 0.0584(2) 0.20242(19) 0.70294(18) 0.0212(4) Uani 1 1 d .
C15 C -0.1886(2) 0.2391(2) 0.66646(19) 0.0213(4) Uani 1 1 d .
C16 C -0.1921(2) 0.2035(3) 0.89697(19) 0.0313(5) Uani 1 1 d .
H16A H -0.3042 0.2223 0.9121 0.047 Uiso 1 1 calc R
H16B H -0.1730 0.2787 0.9243 0.047 Uiso 1 1 calc R
H16C H -0.1578 0.1007 0.9519 0.047 Uiso 1 1 calc R
C17 C 0.1445(2) 0.2521(2) 0.32107(18) 0.0204(4) Uani 1 1 d .
C18 C 0.1141(2) 0.3891(2) 0.2222(2) 0.0245(4) Uani 1 1 d .
H18 H 0.0430 0.4756 0.2503 0.029 Uiso 1 1 calc R
C19 C 0.1874(2) 0.3994(2) 0.0832(2) 0.0297(5) Uani 1 1 d .
H19 H 0.1663 0.4929 0.0168 0.036 Uiso 1 1 calc R
C20 C 0.2915(3) 0.2731(3) 0.0410(2) 0.0332(5) Uani 1 1 d .
H20 H 0.3423 0.2805 -0.0539 0.040 Uiso 1 1 calc R
C21 C 0.3210(2) 0.1359(2) 0.1387(2) 0.0303(5) Uani 1 1 d .
H21 H 0.3906 0.0491 0.1102 0.036 Uiso 1 1 calc R
C22 C 0.2487(2) 0.1254(2) 0.27792(19) 0.0251(4) Uani 1 1 d .
H22 H 0.2702 0.0319 0.3440 0.030 Uiso 1 1 calc R

loop_
_atom_site_aniso_label
_atom_site_aniso_U_11
_atom_site_aniso_U_22
_atom_site_aniso_U_33
_atom_site_aniso_U_23
_atom_site_aniso_U_13
_atom_site_aniso_U_12
Cl1 0.0235(3) 0.0437(3) 0.0212(3) -0.0066(2) -0.0086(2) -0.0109(2)
O1 0.0190(7) 0.0306(7) 0.0236(7) -0.0083(6) -0.0023(5) -0.0036(5)
N1 0.0224(8) 0.0273(8) 0.0166(8) -0.0086(6) -0.0040(6) -0.0048(6)
C1 0.0192(9) 0.0235(9) 0.0233(9) -0.0067(7) -0.0049(7) -0.0041(7)
C2 0.0229(9) 0.0284(10) 0.0217(9) -0.0095(8) -0.0041(8) -0.0091(8)
C3 0.0174(9) 0.0320(10) 0.0151(8) -0.0046(7) -0.0027(7) -0.0083(7)
C4 0.0175(9) 0.0272(9) 0.0183(9) -0.0055(7) -0.0021(7) -0.0030(7)
C5 0.0194(9) 0.0247(9) 0.0187(9) -0.0083(7) -0.0019(7) -0.0046(7)
C6 0.0155(8) 0.0239(9) 0.0154(8) -0.0048(7) -0.0011(7) -0.0057(7)
C7 0.0213(9) 0.0190(9) 0.0183(9) -0.0061(7) -0.0048(7) -0.0035(7)
C8 0.0220(9) 0.0191(9) 0.0184(9) -0.0067(7) -0.0056(7) -0.0038(7)
C9 0.0228(9) 0.0193(9) 0.0192(9) -0.0066(7) -0.0069(7) -0.0047(7)
C10 0.0238(10) 0.0272(9) 0.0218(9) -0.0079(7) -0.0070(8) -0.0072(8)
C11 0.0237(10) 0.0288(10) 0.0304(10) -0.0089(8) -0.0104(8) -0.0070(8)
C12 0.0356(11) 0.0283(10) 0.0297(10) -0.0092(8) -0.0183(9) -0.0059(8)
C13 0.0314(10) 0.0256(9) 0.0203(9) -0.0094(7) -0.0093(8) -0.0049(8)
C14 0.0235(10) 0.0195(9) 0.0211(9) -0.0081(7) -0.0061(8) -0.0041(7)
C15 0.0215(9) 0.0198(9) 0.0207(9) -0.0075(7) -0.0057(7) -0.0017(7)
C16 0.0305(11) 0.0436(12) 0.0170(10) -0.0112(8) -0.0023(8) -0.0084(9)
C17 0.0177(9) 0.0279(9) 0.0183(9) -0.0067(7) -0.0054(7) -0.0082(7)
C18 0.0229(9) 0.0279(10) 0.0238(9) -0.0063(8) -0.0069(8) -0.0086(8)
C19 0.0351(11) 0.0365(11) 0.0201(10) -0.0018(8) -0.0091(8) -0.0179(9)
C20 0.0403(12) 0.0448(12) 0.0191(9) -0.0138(9) -0.0005(8) -0.0206(10)
C21 0.0288(11) 0.0370(11) 0.0270(10) -0.0176(9) -0.0017(8) -0.0087(9)
C22 0.0232(10) 0.0298(10) 0.0230(10) -0.0096(8) -0.0050(8) -0.0071(8)

loop_
_atom_type_symbol
_atom_type_description
_atom_type_scat_dispersion_real
_atom_type_scat_dispersion_imag
_atom_type_scat_source
C C 0.0033 0.0016 'International Tables Vol C Tables 4.2.6.8 and 6.1.1.4'
H H 0.0000 0.0000 'International Tables Vol C Tables 4.2.6.8 and 6.1.1.4'
N N 0.0061 0.0033 'International Tables Vol C Tables 4.2.6.8 and 6.1.1.4'
O O 0.0106 0.0060 'International Tables Vol C Tables 4.2.6.8 and 6.1.1.4'
Cl Cl 0.1484 0.1585 'International Tables Vol C Tables 4.2.6.8 and 6.1.1.4'

loop_
_geom_angle_atom_site_label_1
_geom_angle_atom_site_label_2
_geom_angle_atom_site_label_3
_geom_angle
C15 N1 C14 123.24(15)
C15 N1 C16 116.94(16)
C14 N1 C16 119.79(16)
C2 C1 C6 121.12(17)
C2 C1 H1 119.4
C6 C1 H1 119.4
C1 C2 C3 118.83(17)
C1 C2 H2 120.6
C3 C2 H2 120.6
C2 C3 C4 121.42(18)
C2 C3 Cl1 119.51(15)
C4 C3 Cl1 119.07(15)
C5 C4 C3 118.90(17)
C5 C4 H4 120.5
C3 C4 H4 120.5
C4 C5 C6 121.10(17)
C4 C5 H5 119.4
C6 C5 H5 119.4
C1 C6 C5 118.61(17)
C1 C6 C7 121.51(16)
C5 C6 C7 119.87(16)
C8 C7 C15 121.59(17)
C8 C7 C6 122.39(16)
C15 C7 C6 116.00(16)
C7 C8 C9 120.16(17)
C7 C8 C17 119.53(17)
C9 C8 C17 120.30(16)
C10 C9 C14 118.97(17)
C10 C9 C8 122.37(17)
C14 C9 C8 118.66(17)
C11 C10 C9 121.47(18)
C11 C10 H10 119.3
C9 C10 H10 119.3
C10 C11 C12 119.05(18)
C10 C11 H11 120.5
C12 C11 H11 120.5
C13 C12 C11 121.17(18)
C13 C12 H12 119.4
C11 C12 H12 119.4
C12 C13 C14 120.37(18)
C12 C13 H13 119.8
C14 C13 H13 119.8
N1 C14 C13 121.31(17)
N1 C14 C9 119.74(17)
C13 C14 C9 118.96(18)
O1 C15 N1 120.96(17)
O1 C15 C7 122.52(17)
N1 C15 C7 116.51(16)
N1 C16 H16A 109.5
N1 C16 H16B 109.5
H16A C16 H16B 109.5
N1 C16 H16C 109.5
H16A C16 H16C 109.5
H16B C16 H16C 109.5
C18 C17 C22 119.04(18)
C18 C17 C8 120.20(17)
C22 C17 C8 120.66(17)
C19 C18 C17 120.43(19)
C19 C18 H18 119.8
C17 C18 H18 119.8
C18 C19 C20 120.20(19)
C18 C19 H19 119.9
C20 C19 H19 119.9
C21 C20 C19 119.74(19)
C21 C20 H20 120.1
C19 C20 H20 120.1
C22 C21 C20 120.21(19)
C22 C21 H21 119.9
C20 C21 H21 119.9
C21 C22 C17 120.37(19)
C21 C22 H22 119.8
C17 C22 H22 119.8

loop_
_geom_bond_atom_site_label_1
_geom_bond_atom_site_label_2
_geom_bond_distance
Cl1 C3 1.746(2)
O1 C15 1.236(3)
N1 C15 1.392(3)
N1 C14 1.397(3)
N1 C16 1.475(2)
C1 C2 1.390(3)
C1 C6 1.395(3)
C1 H1 0.9500
C2 C3 1.390(3)
C2 H2 0.9500
C3 C4 1.391(3)
C4 C5 1.385(3)
C4 H4 0.9500
C5 C6 1.402(3)
C5 H5 0.9500
C6 C7 1.490(3)
C7 C8 1.363(3)
C7 C15 1.473(3)
C8 C9 1.453(3)
C8 C17 1.500(3)
C9 C10 1.407(3)
C9 C14 1.420(3)
C10 C11 1.388(3)
C10 H10 0.9500
C11 C12 1.395(3)
C11 H11 0.9500
C12 C13 1.384(3)
C12 H12 0.9500
C13 C14 1.412(3)
C13 H13 0.9500
C16 H16A 0.9800
C16 H16B 0.9800
C16 H16C 0.9800
C17 C18 1.400(3)
C17 C22 1.401(3)
C18 C19 1.391(3)
C18 H18 0.9500
C19 C20 1.394(3)
C19 H19 0.9500
C20 C21 1.393(3)
C20 H20 0.9500
C21 C22 1.392(3)
C21 H21 0.9500
C22 H22 0.9500

loop_
_geom_torsion_atom_site_label_1
_geom_torsion_atom_site_label_2
_geom_torsion_atom_site_label_3
_geom_torsion_atom_site_label_4
_geom_torsion
C6 C1 C2 C3 0.8(3)
C1 C2 C3 C4 0.3(3)
C1 C2 C3 Cl1 -178.87(13)
C2 C3 C4 C5 -1.5(3)
Cl1 C3 C4 C5 177.73(13)
C3 C4 C5 C6 1.5(3)
C2 C1 C6 C5 -0.8(3)
C2 C1 C6 C7 -179.47(15)
C4 C5 C6 C1 -0.3(3)
C4 C5 C6 C7 178.31(15)
C1 C6 C7 C8 64.0(2)
C5 C6 C7 C8 -114.6(2)
C1 C6 C7 C15 -114.57(19)
C5 C6 C7 C15 66.8(2)
C15 C7 C8 C9 -2.4(3)
C6 C7 C8 C9 179.17(15)
C15 C7 C8 C17 178.31(15)
C6 C7 C8 C17 -0.2(3)
C7 C8 C9 C10 -179.46(16)
C17 C8 C9 C10 -0.1(3)
C7 C8 C9 C14 -0.2(2)
C17 C8 C9 C14 179.13(15)
C14 C9 C10 C11 0.6(3)
C8 C9 C10 C11 179.89(16)
C9 C10 C11 C12 -0.7(3)
C10 C11 C12 C13 -0.2(3)
C11 C12 C13 C14 1.1(3)
C15 N1 C14 C13 -179.33(15)
C16 N1 C14 C13 -1.1(3)
C15 N1 C14 C9 0.4(3)
C16 N1 C14 C9 178.63(16)
C12 C13 C14 N1 178.67(16)
C12 C13 C14 C9 -1.1(3)
C10 C9 C14 N1 -179.52(15)
C8 C9 C14 N1 1.2(2)
C10 C9 C14 C13 0.3(3)
C8 C9 C14 C13 -179.03(15)
C14 N1 C15 O1 176.18(16)
C16 N1 C15 O1 -2.1(2)
C14 N1 C15 C7 -2.9(2)
C16 N1 C15 C7 178.91(15)
C8 C7 C15 O1 -175.18(17)
C6 C7 C15 O1 3.4(2)
C8 C7 C15 N1 3.8(2)
C6 C7 C15 N1 -177.61(14)
C7 C8 C17 C18 62.9(2)
C9 C8 C17 C18 -116.4(2)
C7 C8 C17 C22 -113.3(2)
C9 C8 C17 C22 67.4(2)
C22 C17 C18 C19 -0.5(3)
C8 C17 C18 C19 -176.78(16)
C17 C18 C19 C20 0.2(3)
C18 C19 C20 C21 0.6(3)
C19 C20 C21 C22 -1.0(3)
C20 C21 C22 C17 0.7(3)
C18 C17 C22 C21 0.1(3)
C8 C17 C22 C21 176.31(17)
